data_7245528
loop_
_publ_author_name
'Almaraz-Ortiz, Wilfrido E.'
'Ramos Orea, Aldahir'
'Casadiego-D\'iaz, Oscar'
'Reyes-Salgado, Agust\'in'
'Mej\'ia-Galindo, Arturo'
'Torres-Ochoa, Rub\'en O.'

_publ_section_title
;
 Divergent copper-catalyzed syntheses of 3-carboxylpyrroles and
 3-cyanofurans from O-acetyl oximes and \b-ketoesters/nitriles
;
_journal_issue 41
_journal_name_full 'RSC Advances'
_journal_page_first 26673
_journal_page_last 26679
_journal_paper_doi 10.1039/D2RA04938D
_journal_volume 12
_journal_year 2022
_chemical_formula_moiety 'C14 H15 N O2'
_chemical_formula_sum 'C14 H15 N O2'
_chemical_formula_weight 229.27
_space_group_crystal_system monoclinic
_space_group_IT_number 14
_space_group_name_Hall '-P 2yn'
_space_group_name_H-M_alt 'P 1 21/n 1'
_atom_sites_solution_hydrogens mixed
_atom_sites_solution_primary direct
_atom_sites_solution_secondary difmap
_audit_creation_method SHELXL-2019/2
_audit_update_record
;
2022-06-08 deposited with the CCDC.	2022-09-13 downloaded from the CCDC.
;
_cell_angle_alpha 90
_cell_angle_beta 92.7740(10)
_cell_angle_gamma 90
_cell_formula_units_Z 4
_cell_length_a 7.57260(10)
_cell_length_b 12.6658(2)
_cell_length_c 12.7853(2)
_cell_measurement_reflns_used 9874
_cell_measurement_temperature 100(2)
_cell_measurement_theta_max 35.59
_cell_measurement_theta_min 2.26
_cell_volume 1224.84(3)
_computing_cell_refinement 'APEX3 v2019.1-0(Bruker, 2019)'
_computing_data_collection 'APEX3 v2019.1-0(Bruker, 2019)'
_computing_data_reduction 'SAINT V8.40A (Bruker, 2014)'
_computing_molecular_graphics 'SHELXLe (H\"ubschle et al, 2011)'
_computing_publication_material 'CIFTAB V 2013/2 (Sheldrick, 2013)'
_computing_structure_refinement 'SHELXL-2019/2 (Sheldrick, 2015)'
_computing_structure_solution 'SHELXS-2012 (Bruker, 2013)'
_diffrn_ambient_temperature 100(2)
_diffrn_detector_area_resol_mean 83.333
_diffrn_measured_fraction_theta_full 0.995
_diffrn_measured_fraction_theta_max 0.998
_diffrn_measurement_device_type 'Bruker APEX-II CCD'
_diffrn_measurement_method '\w scans'
_diffrn_radiation_monochromator 'Helios multilayer mirror'
_diffrn_radiation_type MoK\a
_diffrn_radiation_wavelength 0.71073
_diffrn_reflns_av_R_equivalents 0.0498
_diffrn_reflns_av_unetI/netI 0.0340
_diffrn_reflns_Laue_measured_fraction_full 0.995
_diffrn_reflns_Laue_measured_fraction_max 0.998
_diffrn_reflns_limit_h_max 12
_diffrn_reflns_limit_h_min -11
_diffrn_reflns_limit_k_max 20
_diffrn_reflns_limit_k_min -20
_diffrn_reflns_limit_l_max 20
_diffrn_reflns_limit_l_min -20
_diffrn_reflns_number 25655
_diffrn_reflns_point_group_measured_fraction_full 0.995
_diffrn_reflns_point_group_measured_fraction_max 0.998
_diffrn_reflns_theta_full 25.242
_diffrn_reflns_theta_max 34.972
_diffrn_reflns_theta_min 2.265
_diffrn_source 'micro-focus X-ray source'
_exptl_absorpt_coefficient_mu 0.083
_exptl_absorpt_correction_T_max 0.7470
_exptl_absorpt_correction_T_min 0.7099
_exptl_absorpt_correction_type multi-scan
_exptl_absorpt_process_details '(Sheldrick, 2012)'
_exptl_crystal_colour colourless
_exptl_crystal_density_diffrn 1.243
_exptl_crystal_description prism
_exptl_crystal_F_000 488
_exptl_crystal_recrystallization_method 'Vapour deposition'
_exptl_crystal_size_max 0.415
_exptl_crystal_size_mid 0.299
_exptl_crystal_size_min 0.210
_refine_diff_density_max 0.540
_refine_diff_density_min -0.300
_refine_diff_density_rms 0.064
_refine_ls_extinction_method none
_refine_ls_goodness_of_fit_ref 1.051
_refine_ls_hydrogen_treatment mixed
_refine_ls_matrix_type full
_refine_ls_number_parameters 160
_refine_ls_number_reflns 5361
_refine_ls_number_restraints 0
_refine_ls_restrained_S_all 1.051
_refine_ls_R_factor_all 0.0498
_refine_ls_R_factor_gt 0.0425
_refine_ls_shift/su_max 0.001
_refine_ls_shift/su_mean 0.000
_refine_ls_structure_factor_coef Fsqd
_refine_ls_weighting_details 'w=1/[\s^2^(Fo^2^)+(0.0624P)^2^+0.2569P] where P=(Fo^2^+2Fc^2^)/3'
_refine_ls_weighting_scheme calc
_refine_ls_wR_factor_gt 0.1146
_refine_ls_wR_factor_ref 0.1209
_reflns_Friedel_coverage 0.000
_reflns_number_gt 4572
_reflns_number_total 5361
_reflns_threshold_expression 'I > 2\s(I)'
_cod_data_source_file d2ra04938d2.cif
_cod_data_source_block 114TOO22
_cod_original_sg_symbol_H-M 'P 21/n'
_cod_database_code 7245528
_shelx_shelxl_version_number 2019/2
_shelx_space_group_comment
;
The symmetry employed for this shelxl refinement is uniquely defined
by the following loop, which should always be used as a source of
symmetry information in preference to the above space-group names.
They are only intended as comments.
;
_shelx_estimated_absorpt_t_min 0.966
_shelx_estimated_absorpt_t_max 0.983

loop_
_space_group_symop_operation_xyz
'x, y, z'
'-x+1/2, y+1/2, -z+1/2'
'-x, -y, -z'
'x-1/2, -y-1/2, z-1/2'

loop_
_atom_site_label
_atom_site_type_symbol
_atom_site_fract_x
_atom_site_fract_y
_atom_site_fract_z
_atom_site_U_iso_or_equiv
_atom_site_adp_type
_atom_site_occupancy
_atom_site_site_symmetry_order
_atom_site_calc_flag
_atom_site_refinement_flags_posn
_atom_site_refinement_flags_adp
_atom_site_refinement_flags_occupancy
_atom_site_disorder_assembly
_atom_site_disorder_group
O1 O 0.74448(8) 0.22674(5) 0.68195(5) 0.01999(12) Uani 1 1 d . . . . .
O2 O 0.52260(8) 0.11594(5) 0.63550(4) 0.01755(11) Uani 1 1 d . . . . .
N1 N 0.45028(8) 0.30371(5) 0.37112(5) 0.01235(11) Uani 1 1 d . . . . .
H1 H 0.3782(16) 0.3056(9) 0.3152(9) 0.015 Uiso 1 1 d . U . . .
C2 C 0.44620(9) 0.22976(5) 0.44758(5) 0.01195(12) Uani 1 1 d . . . . .
C3 C 0.58265(9) 0.25404(5) 0.52104(5) 0.01114(11) Uani 1 1 d . . . . .
C4 C 0.67040(9) 0.34707(5) 0.48574(5) 0.01207(12) Uani 1 1 d . . . . .
C5 C 0.58414(9) 0.37651(5) 0.39261(5) 0.01139(11) Uani 1 1 d . . . . .
C6 C 0.30840(11) 0.14535(6) 0.44285(6) 0.01905(15) Uani 1 1 d . . . . .
H6A H 0.364942 0.076326 0.453431 0.029 Uiso 1 1 calc R U . . .
H6B H 0.244961 0.146893 0.374214 0.029 Uiso 1 1 calc R U . . .
H6C H 0.224846 0.157441 0.497801 0.029 Uiso 1 1 calc R U . . .
C7 C 0.62646(9) 0.19990(6) 0.61879(5) 0.01267(12) Uani 1 1 d . . . . .
C8 C 0.82993(12) 0.39848(7) 0.53677(7) 0.02269(16) Uani 1 1 d . . . . .
H8A H 0.888436 0.441887 0.485258 0.034 Uiso 1 1 calc R U . . .
H8B H 0.911945 0.344071 0.563932 0.034 Uiso 1 1 calc R U . . .
H8C H 0.794053 0.443212 0.594570 0.034 Uiso 1 1 calc R U . . .
C9 C 0.61374(9) 0.46537(5) 0.32185(5) 0.01228(12) Uani 1 1 d . . . . .
C10 C 0.58895(10) 0.45420(6) 0.21271(6) 0.01464(13) Uani 1 1 d . . . . .
H10 H 0.550690 0.388450 0.183926 0.018 Uiso 1 1 calc R U . . .
C11 C 0.62004(10) 0.53871(6) 0.14653(6) 0.01751(14) Uani 1 1 d . . . . .
H11 H 0.602608 0.530187 0.072931 0.021 Uiso 1 1 calc R U . . .
C12 C 0.67652(11) 0.63574(6) 0.18721(7) 0.01885(14) Uani 1 1 d . . . . .
H12 H 0.698688 0.693036 0.141725 0.023 Uiso 1 1 calc R U . . .
C13 C 0.70009(11) 0.64779(6) 0.29512(7) 0.01896(14) Uani 1 1 d . . . . .
H13 H 0.738500 0.713728 0.323379 0.023 Uiso 1 1 calc R U . . .
C14 C 0.66784(10) 0.56400(6) 0.36207(6) 0.01570(13) Uani 1 1 d . . . . .
H14 H 0.682567 0.573641 0.435661 0.019 Uiso 1 1 calc R U . . .
C15 C 0.55900(11) 0.06172(7) 0.73338(6) 0.02116(15) Uani 1 1 d . . . . .
H15A H 0.481985 -0.000219 0.737033 0.032 Uiso 1 1 calc R U . . .
H15B H 0.536845 0.109439 0.791642 0.032 Uiso 1 1 calc R U . . .
H15C H 0.682891 0.039104 0.737970 0.032 Uiso 1 1 calc R U . . .

loop_
_atom_site_aniso_label
_atom_site_aniso_U_11
_atom_site_aniso_U_22
_atom_site_aniso_U_33
_atom_site_aniso_U_23
_atom_site_aniso_U_13
_atom_site_aniso_U_12
O1 0.0207(3) 0.0238(3) 0.0145(2) 0.0044(2) -0.0089(2) -0.0051(2)
O2 0.0188(2) 0.0191(2) 0.0142(2) 0.00719(19) -0.00456(18) -0.00507(19)
N1 0.0136(2) 0.0134(2) 0.0097(2) 0.00139(18) -0.00369(18) -0.00238(18)
C2 0.0128(3) 0.0125(3) 0.0102(3) 0.0008(2) -0.0024(2) -0.0022(2)
C3 0.0117(3) 0.0127(3) 0.0087(2) 0.00053(19) -0.00221(19) -0.0008(2)
C4 0.0124(3) 0.0133(3) 0.0103(3) 0.0000(2) -0.0021(2) -0.0025(2)
C5 0.0122(3) 0.0118(3) 0.0100(2) 0.0000(2) -0.00105(19) -0.0015(2)
C6 0.0200(3) 0.0191(3) 0.0175(3) 0.0029(2) -0.0058(2) -0.0089(3)
C7 0.0127(3) 0.0148(3) 0.0104(3) 0.0014(2) -0.0017(2) -0.0002(2)
C8 0.0219(4) 0.0264(4) 0.0189(3) 0.0039(3) -0.0086(3) -0.0122(3)
C9 0.0127(3) 0.0125(3) 0.0117(3) 0.0008(2) 0.0009(2) 0.0000(2)
C10 0.0161(3) 0.0155(3) 0.0123(3) 0.0019(2) -0.0006(2) 0.0001(2)
C11 0.0184(3) 0.0202(3) 0.0140(3) 0.0053(2) 0.0013(2) 0.0019(2)
C12 0.0197(3) 0.0167(3) 0.0207(3) 0.0070(3) 0.0053(3) 0.0022(2)
C13 0.0228(3) 0.0122(3) 0.0224(3) 0.0011(2) 0.0062(3) -0.0009(2)
C14 0.0195(3) 0.0129(3) 0.0149(3) -0.0007(2) 0.0036(2) -0.0012(2)
C15 0.0218(3) 0.0253(4) 0.0160(3) 0.0104(3) -0.0027(3) -0.0031(3)

loop_
_atom_type_symbol
_atom_type_description
_atom_type_scat_dispersion_real
_atom_type_scat_dispersion_imag
_atom_type_scat_source
C C 0.0033 0.0016 'International Tables Vol C Tables 4.2.6.8 and 6.1.1.4'
H H 0.0000 0.0000 'International Tables Vol C Tables 4.2.6.8 and 6.1.1.4'
N N 0.0061 0.0033 'International Tables Vol C Tables 4.2.6.8 and 6.1.1.4'
O O 0.0106 0.0060 'International Tables Vol C Tables 4.2.6.8 and 6.1.1.4'

loop_
_geom_angle_atom_site_label_1
_geom_angle_atom_site_label_2
_geom_angle_atom_site_label_3
_geom_angle
_geom_angle_site_symmetry_1
_geom_angle_site_symmetry_3
_geom_angle_publ_flag
C7 O2 C15 115.17(6) . . ?
C2 N1 C5 110.99(6) . . ?
C2 N1 H1 124.8(8) . . ?
C5 N1 H1 124.2(8) . . ?
N1 C2 C3 106.92(6) . . ?
N1 C2 C6 120.39(6) . . ?
C3 C2 C6 132.67(6) . . ?
C2 C3 C4 107.93(6) . . ?
C2 C3 C7 127.34(6) . . ?
C4 C3 C7 124.67(6) . . ?
C5 C4 C3 106.60(6) . . ?
C5 C4 C8 126.67(7) . . ?
C3 C4 C8 126.65(6) . . ?
C4 C5 N1 107.56(6) . . ?
C4 C5 C9 131.16(6) . . ?
N1 C5 C9 121.27(6) . . ?
C2 C6 H6A 109.5 . . ?
C2 C6 H6B 109.5 . . ?
H6A C6 H6B 109.5 . . ?
C2 C6 H6C 109.5 . . ?
H6A C6 H6C 109.5 . . ?
H6B C6 H6C 109.5 . . ?
O1 C7 O2 121.91(6) . . ?
O1 C7 C3 124.54(7) . . ?
O2 C7 C3 113.54(6) . . ?
C4 C8 H8A 109.5 . . ?
C4 C8 H8B 109.5 . . ?
H8A C8 H8B 109.5 . . ?
C4 C8 H8C 109.5 . . ?
H8A C8 H8C 109.5 . . ?
H8B C8 H8C 109.5 . . ?
C14 C9 C10 118.39(6) . . ?
C14 C9 C5 120.45(6) . . ?
C10 C9 C5 121.16(6) . . ?
C11 C10 C9 120.50(7) . . ?
C11 C10 H10 119.7 . . ?
C9 C10 H10 119.7 . . ?
C10 C11 C12 120.62(7) . . ?
C10 C11 H11 119.7 . . ?
C12 C11 H11 119.7 . . ?
C13 C12 C11 119.29(7) . . ?
C13 C12 H12 120.4 . . ?
C11 C12 H12 120.4 . . ?
C12 C13 C14 120.54(7) . . ?
C12 C13 H13 119.7 . . ?
C14 C13 H13 119.7 . . ?
C13 C14 C9 120.64(7) . . ?
C13 C14 H14 119.7 . . ?
C9 C14 H14 119.7 . . ?
O2 C15 H15A 109.5 . . ?
O2 C15 H15B 109.5 . . ?
H15A C15 H15B 109.5 . . ?
O2 C15 H15C 109.5 . . ?
H15A C15 H15C 109.5 . . ?
H15B C15 H15C 109.5 . . ?

loop_
_geom_bond_atom_site_label_1
_geom_bond_atom_site_label_2
_geom_bond_distance
_geom_bond_site_symmetry_2
_geom_bond_publ_flag
O1 C7 1.2233(9) . ?
O2 C7 1.3459(9) . ?
O2 C15 1.4423(9) . ?
N1 C2 1.3553(9) . ?
N1 C5 1.3879(9) . ?
N1 H1 0.879(12) . ?
C2 C3 1.3966(9) . ?
C2 C6 1.4931(10) . ?
C3 C4 1.4361(9) . ?
C3 C7 1.4499(9) . ?
C4 C5 1.3814(9) . ?
C4 C8 1.4943(10) . ?
C5 C9 1.4681(9) . ?
C6 H6A 0.9800 . ?
C6 H6B 0.9800 . ?
C6 H6C 0.9800 . ?
C8 H8A 0.9800 . ?
C8 H8B 0.9800 . ?
C8 H8C 0.9800 . ?
C9 C14 1.4044(10) . ?
C9 C10 1.4061(10) . ?
C10 C11 1.3916(10) . ?
C10 H10 0.9500 . ?
C11 C12 1.3936(12) . ?
C11 H11 0.9500 . ?
C12 C13 1.3910(12) . ?
C12 H12 0.9500 . ?
C13 C14 1.3924(11) . ?
C13 H13 0.9500 . ?
C14 H14 0.9500 . ?
C15 H15A 0.9800 . ?
C15 H15B 0.9800 . ?
C15 H15C 0.9800 . ?

loop_
_geom_hbond_atom_site_label_D
_geom_hbond_atom_site_label_H
_geom_hbond_atom_site_label_A
_geom_hbond_distance_DH
_geom_hbond_distance_HA
_geom_hbond_distance_DA
_geom_hbond_angle_DHA
_geom_hbond_site_symmetry_A
_geom_hbond_publ_flag
N1 H1 O1 0.879(12) 1.982(12) 2.8394(8) 164.9(11) 4_565 yes

loop_
_geom_torsion_atom_site_label_1
_geom_torsion_atom_site_label_2
_geom_torsion_atom_site_label_3
_geom_torsion_atom_site_label_4
_geom_torsion
_geom_torsion_site_symmetry_1
_geom_torsion_site_symmetry_2
_geom_torsion_site_symmetry_3
_geom_torsion_site_symmetry_4
_geom_torsion_publ_flag
C5 N1 C2 C3 -0.61(8) . . . . ?
C5 N1 C2 C6 177.84(7) . . . . ?
N1 C2 C3 C4 0.17(8) . . . . ?
C6 C2 C3 C4 -178.01(8) . . . . ?
N1 C2 C3 C7 177.43(7) . . . . ?
C6 C2 C3 C7 -0.75(13) . . . . ?
C2 C3 C4 C5 0.32(8) . . . . ?
C7 C3 C4 C5 -177.04(7) . . . . ?
C2 C3 C4 C8 -176.65(8) . . . . ?
C7 C3 C4 C8 5.99(12) . . . . ?
C3 C4 C5 N1 -0.67(8) . . . . ?
C8 C4 C5 N1 176.30(7) . . . . ?
C3 C4 C5 C9 179.32(7) . . . . ?
C8 C4 C5 C9 -3.71(13) . . . . ?
C2 N1 C5 C4 0.82(8) . . . . ?
C2 N1 C5 C9 -179.17(6) . . . . ?
C15 O2 C7 O1 0.97(11) . . . . ?
C15 O2 C7 C3 -178.36(7) . . . . ?
C2 C3 C7 O1 -177.59(7) . . . . ?
C4 C3 C7 O1 -0.76(12) . . . . ?
C2 C3 C7 O2 1.73(11) . . . . ?
C4 C3 C7 O2 178.56(7) . . . . ?
C4 C5 C9 C14 -35.78(11) . . . . ?
N1 C5 C9 C14 144.21(7) . . . . ?
C4 C5 C9 C10 144.20(8) . . . . ?
N1 C5 C9 C10 -35.81(10) . . . . ?
C14 C9 C10 C11 0.93(11) . . . . ?
C5 C9 C10 C11 -179.05(7) . . . . ?
C9 C10 C11 C12 0.11(11) . . . . ?
C10 C11 C12 C13 -0.61(12) . . . . ?
C11 C12 C13 C14 0.03(12) . . . . ?
C12 C13 C14 C9 1.04(12) . . . . ?
C10 C9 C14 C13 -1.51(11) . . . . ?
C5 C9 C14 C13 178.48(7) . . . . ?
